data_2231934
loop_
_publ_author_name
'Geetha, K.'
'Kumar, D. K. Andrew Prasanna'
'Lakshmanan, D.'
'Savitha, R.'
'Murugavel, S.'

_publ_section_title
;
 (<i>E</i>)-<i>N</i>-(Anthracen-9-ylmethylidene)-4-nitroaniline
;
_journal_coeditor_code IM2315
_journal_issue 10
_journal_name_full 'Acta Crystallographica Section E'
_journal_page_first o2577
_journal_paper_doi 10.1107/S1600536811035859
_journal_volume 67
_journal_year 2011
_chemical_formula_iupac 'C21 H14 N2 O2'
_chemical_formula_moiety 'C21 H14 N2 O2'
_chemical_formula_sum 'C21 H14 N2 O2'
_chemical_formula_weight 326.34
_chemical_name_systematic
;
 (<i>E</i>)-<i>N</i>-(Anthracen-9-ylmethylidene)-4-nitroaniline
;
_space_group_IT_number 2
_symmetry_cell_setting triclinic
_symmetry_space_group_name_Hall '-P 1'
_symmetry_space_group_name_H-M 'P -1'
_atom_sites_solution_hydrogens geom
_atom_sites_solution_primary direct
_atom_sites_solution_secondary difmap
_audit_creation_method SHELXL-97
_cell_angle_alpha 75.235(2)
_cell_angle_beta 84.544(3)
_cell_angle_gamma 75.054(2)
_cell_formula_units_Z 2
_cell_length_a 8.3634(4)
_cell_length_b 8.9045(4)
_cell_length_c 11.5119(6)
_cell_measurement_reflns_used 5007
_cell_measurement_temperature 293(2)
_cell_measurement_theta_max 25.32
_cell_measurement_theta_min 2.52
_cell_volume 800.56(7)
_computing_cell_refinement 'APEX2 and SAINT (Bruker, 2004)'
_computing_data_collection 'APEX2 (Bruker, 2004)'
_computing_data_reduction 'SAINT and XPREP (Bruker, 2004)'
_computing_molecular_graphics 'ORTEP-3 (Farrugia (1997)'
_computing_publication_material 'SHELXL97 (Sheldrick, 2008) and  PLATON  (Spek, 2009)'
_computing_structure_refinement 'SHELXL97 (Sheldrick, 2008)'
_computing_structure_solution 'SHELXS97 (Sheldrick, 2008)'
_diffrn_ambient_temperature 293(2)
_diffrn_measured_fraction_theta_full 0.985
_diffrn_measured_fraction_theta_max 0.985
_diffrn_measurement_device_type 'Bruker APEXII diffractometer'
_diffrn_measurement_method '\w and \f scan'
_diffrn_radiation_monochromator graphite
_diffrn_radiation_source 'fine-focus sealed tube'
_diffrn_radiation_type MoK\a
_diffrn_radiation_wavelength 0.71073
_diffrn_reflns_av_R_equivalents 0.1508
_diffrn_reflns_av_sigmaI/netI 0.0777
_diffrn_reflns_limit_h_max 10
_diffrn_reflns_limit_h_min -10
_diffrn_reflns_limit_k_max 10
_diffrn_reflns_limit_k_min -10
_diffrn_reflns_limit_l_max 13
_diffrn_reflns_limit_l_min -13
_diffrn_reflns_number 15391
_diffrn_reflns_theta_full 25.61
_diffrn_reflns_theta_max 25.61
_diffrn_reflns_theta_min 2.52
_exptl_absorpt_coefficient_mu 0.089
_exptl_absorpt_correction_T_max 0.9912
_exptl_absorpt_correction_T_min 0.9239
_exptl_absorpt_correction_type multi-scan
_exptl_absorpt_process_details '(SADABS; Bruker 2004)'
_exptl_crystal_colour orange
_exptl_crystal_density_diffrn 1.354
_exptl_crystal_density_method 'not measured'
_exptl_crystal_description flat
_exptl_crystal_F_000 340
_exptl_crystal_size_max 0.30
_exptl_crystal_size_mid 0.20
_exptl_crystal_size_min 0.10
_refine_diff_density_max 0.445
_refine_diff_density_min -0.427
_refine_ls_extinction_method none
_refine_ls_goodness_of_fit_ref 1.123
_refine_ls_hydrogen_treatment constr
_refine_ls_matrix_type full
_refine_ls_number_parameters 226
_refine_ls_number_reflns 2983
_refine_ls_number_restraints 0
_refine_ls_restrained_S_all 1.123
_refine_ls_R_factor_all 0.1117
_refine_ls_R_factor_gt 0.0699
_refine_ls_shift/su_max 0.000
_refine_ls_shift/su_mean 0.000
_refine_ls_structure_factor_coef Fsqd
_refine_ls_weighting_details 'calc w=1/[\s^2^(Fo^2^)+(0.2000P)^2^+0.0000P] where P=(Fo^2^+2Fc^2^)/3'
_refine_ls_weighting_scheme calc
_refine_ls_wR_factor_gt 0.2226
_refine_ls_wR_factor_ref 0.3061
_reflns_number_gt 1870
_reflns_number_total 2983
_reflns_threshold_expression I>2\s(I)
_cod_data_source_file im2315.cif
_cod_data_source_block I
_cod_original_sg_symbol_Hall -P1
_cod_database_code 2231934
_cod_database_fobs_code 2231934

loop_
_symmetry_equiv_pos_as_xyz
'x, y, z'
'-x, -y, -z'

loop_
_atom_site_type_symbol
_atom_site_label
_atom_site_fract_x
_atom_site_fract_y
_atom_site_fract_z
_atom_site_U_iso_or_equiv
_atom_site_adp_type
_atom_site_calc_flag
_atom_site_refinement_flags
_atom_site_occupancy
_atom_site_symmetry_multiplicity
C C1 0.4268(3) -0.1323(3) 0.7152(2) 0.0507(7) Uani d . 1 1
C C2 0.5139(4) -0.2566(4) 0.8071(2) 0.0622(8) Uani d . 1 1
H H2 0.5912 -0.2354 0.8498 0.075 Uiso calc R 1 1
C C3 0.4872(4) -0.4052(4) 0.8341(3) 0.0725(9) Uani d . 1 1
H H3 0.5463 -0.4840 0.8950 0.087 Uiso calc R 1 1
C C4 0.3730(4) -0.4430(4) 0.7726(3) 0.0746(10) Uani d . 1 1
H H4 0.3553 -0.5455 0.7936 0.090 Uiso calc R 1 1
C C5 0.2885(4) -0.3314(4) 0.6829(3) 0.0673(9) Uani d . 1 1
H H5 0.2134 -0.3579 0.6417 0.081 Uiso calc R 1 1
C C6 0.3125(3) -0.1725(3) 0.6501(2) 0.0532(7) Uani d . 1 1
C C7 0.2314(3) -0.0591(3) 0.5551(2) 0.0549(8) Uani d . 1 1
H H7 0.1599 -0.0875 0.5121 0.066 Uiso calc R 1 1
C C8 0.2524(3) 0.0973(3) 0.5211(2) 0.0498(7) Uani d . 1 1
C C9 0.1657(3) 0.2116(4) 0.4241(2) 0.0621(8) Uani d . 1 1
H H9 0.0979 0.1808 0.3798 0.075 Uiso calc R 1 1
C C10 0.1794(4) 0.3636(4) 0.3950(3) 0.0703(9) Uani d . 1 1
H H10 0.1211 0.4375 0.3312 0.084 Uiso calc R 1 1
C C11 0.2830(4) 0.4104(4) 0.4619(3) 0.0675(9) Uani d . 1 1
H H11 0.2904 0.5164 0.4427 0.081 Uiso calc R 1 1
C C12 0.3710(3) 0.3050(3) 0.5525(2) 0.0588(8) Uani d . 1 1
H H12 0.4395 0.3393 0.5939 0.071 Uiso calc R 1 1
C C13 0.3618(3) 0.1421(3) 0.5868(2) 0.0487(7) Uani d . 1 1
C C14 0.4501(3) 0.0265(3) 0.6825(2) 0.0479(7) Uani d . 1 1
C C15 0.5698(3) 0.0602(4) 0.7521(3) 0.0584(8) Uani d . 1 1
H H15 0.5835 0.0005 0.8311 0.070 Uiso calc R 1 1
C C16 0.7666(3) 0.1767(3) 0.7942(2) 0.0553(8) Uani d . 1 1
C C17 0.9203(4) 0.1906(4) 0.7470(3) 0.0687(9) Uani d . 1 1
H H17 0.9467 0.1877 0.6672 0.082 Uiso calc R 1 1
C C18 1.0355(4) 0.2085(4) 0.8158(3) 0.0695(9) Uani d . 1 1
H H18 1.1407 0.2147 0.7841 0.083 Uiso calc R 1 1
C C19 0.9936(3) 0.2169(3) 0.9316(2) 0.0561(8) Uani d . 1 1
C C20 0.8419(3) 0.2054(4) 0.9826(2) 0.0597(8) Uani d . 1 1
H H20 0.8168 0.2105 1.0622 0.072 Uiso calc R 1 1
C C21 0.7263(3) 0.1859(3) 0.9128(2) 0.0589(8) Uani d . 1 1
H H21 0.6214 0.1791 0.9451 0.071 Uiso calc R 1 1
N N1 0.6547(3) 0.1602(3) 0.7163(2) 0.0647(7) Uani d . 1 1
N N2 1.1188(4) 0.2349(4) 1.0045(3) 0.0823(9) Uani d . 1 1
O O1 1.0791(4) 0.2499(5) 1.1057(3) 0.1296(12) Uani d . 1 1
O O2 1.2591(3) 0.2269(4) 0.9629(2) 0.1103(11) Uani d . 1 1

loop_
_atom_site_aniso_label
_atom_site_aniso_U_11
_atom_site_aniso_U_22
_atom_site_aniso_U_33
_atom_site_aniso_U_12
_atom_site_aniso_U_13
_atom_site_aniso_U_23
C1 0.0442(15) 0.0651(17) 0.0434(14) -0.0129(12) 0.0062(11) -0.0174(12)
C2 0.0615(18) 0.076(2) 0.0457(15) -0.0128(14) -0.0012(13) -0.0120(13)
C3 0.087(2) 0.070(2) 0.0511(17) -0.0134(17) 0.0044(16) -0.0059(14)
C4 0.094(3) 0.0552(19) 0.073(2) -0.0245(17) 0.0155(18) -0.0117(15)
C5 0.0660(19) 0.073(2) 0.0698(19) -0.0249(15) 0.0068(15) -0.0235(16)
C6 0.0498(16) 0.0619(18) 0.0498(15) -0.0148(13) 0.0074(12) -0.0187(12)
C7 0.0490(16) 0.0723(19) 0.0503(15) -0.0204(13) -0.0009(12) -0.0218(13)
C8 0.0412(14) 0.0648(17) 0.0423(14) -0.0115(12) 0.0031(11) -0.0139(12)
C9 0.0511(17) 0.084(2) 0.0502(16) -0.0143(14) -0.0074(13) -0.0139(14)
C10 0.0645(19) 0.076(2) 0.0576(18) -0.0116(15) -0.0089(15) 0.0030(15)
C11 0.068(2) 0.0588(18) 0.0694(19) -0.0151(15) -0.0038(15) -0.0043(14)
C12 0.0550(17) 0.0650(19) 0.0568(17) -0.0172(13) -0.0026(13) -0.0125(13)
C13 0.0416(14) 0.0623(17) 0.0439(14) -0.0133(12) 0.0062(11) -0.0176(12)
C14 0.0405(14) 0.0615(17) 0.0428(14) -0.0133(11) 0.0018(11) -0.0145(12)
C15 0.0498(16) 0.0717(19) 0.0539(16) -0.0151(14) -0.0036(12) -0.0143(13)
C16 0.0581(17) 0.0556(16) 0.0545(16) -0.0139(12) -0.0105(13) -0.0144(12)
C17 0.0637(19) 0.092(2) 0.0553(17) -0.0213(16) 0.0017(14) -0.0260(15)
C18 0.0506(17) 0.093(2) 0.0633(19) -0.0197(15) 0.0002(14) -0.0130(15)
C19 0.0501(16) 0.0639(18) 0.0532(16) -0.0140(13) -0.0131(13) -0.0079(12)
C20 0.0564(18) 0.0771(19) 0.0485(15) -0.0161(14) -0.0053(13) -0.0191(13)
C21 0.0469(15) 0.073(2) 0.0600(17) -0.0187(13) 0.0002(13) -0.0191(14)
N1 0.0692(16) 0.0745(17) 0.0572(14) -0.0250(13) -0.0087(12) -0.0182(12)
N2 0.068(2) 0.113(2) 0.0676(18) -0.0334(16) -0.0227(15) -0.0059(16)
O1 0.100(2) 0.225(4) 0.093(2) -0.056(2) -0.0209(17) -0.069(2)
O2 0.0675(17) 0.169(3) 0.097(2) -0.0584(17) -0.0212(15) 0.0007(17)

loop_
_atom_type_symbol
_atom_type_description
_atom_type_scat_dispersion_real
_atom_type_scat_dispersion_imag
_atom_type_scat_source
C C 0.0033 0.0016 'International Tables Vol C Tables 4.2.6.8 and 6.1.1.4'
H H 0.0000 0.0000 'International Tables Vol C Tables 4.2.6.8 and 6.1.1.4'
N N 0.0061 0.0033 'International Tables Vol C Tables 4.2.6.8 and 6.1.1.4'
O O 0.0106 0.0060 'International Tables Vol C Tables 4.2.6.8 and 6.1.1.4'

loop_
_geom_angle_atom_site_label_1
_geom_angle_atom_site_label_2
_geom_angle_atom_site_label_3
_geom_angle
C2 C1 C14 123.9(2)
C2 C1 C6 117.0(2)
C14 C1 C6 119.0(2)
C3 C2 C1 121.4(3)
C3 C2 H2 119.3
C1 C2 H2 119.3
C2 C3 C4 121.5(3)
C2 C3 H3 119.3
C4 C3 H3 119.3
C5 C4 C3 120.1(3)
C5 C4 H4 119.9
C3 C4 H4 119.9
C4 C5 C6 120.8(3)
C4 C5 H5 119.6
C6 C5 H5 119.6
C7 C6 C5 121.2(3)
C7 C6 C1 119.6(2)
C5 C6 C1 119.2(3)
C6 C7 C8 122.5(2)
C6 C7 H7 118.8
C8 C7 H7 118.8
C7 C8 C9 121.2(2)
C7 C8 C13 119.1(2)
C9 C8 C13 119.7(2)
C10 C9 C8 121.3(3)
C10 C9 H9 119.3
C8 C9 H9 119.3
C9 C10 C11 119.4(3)
C9 C10 H10 120.3
C11 C10 H10 120.3
C12 C11 C10 121.4(3)
C12 C11 H11 119.3
C10 C11 H11 119.3
C11 C12 C13 121.6(3)
C11 C12 H12 119.2
C13 C12 H12 119.2
C14 C13 C12 124.0(2)
C14 C13 C8 119.4(2)
C12 C13 C8 116.6(2)
C13 C14 C1 120.3(2)
C13 C14 C15 123.2(2)
C1 C14 C15 116.5(2)
N1 C15 C14 126.8(3)
N1 C15 H15 116.6
C14 C15 H15 116.6
C17 C16 C21 119.2(2)
C17 C16 N1 117.1(2)
C21 C16 N1 123.6(2)
C18 C17 C16 120.9(3)
C18 C17 H17 119.6
C16 C17 H17 119.6
C19 C18 C17 118.9(3)
C19 C18 H18 120.5
C17 C18 H18 120.5
C18 C19 C20 122.6(3)
C18 C19 N2 118.3(3)
C20 C19 N2 119.1(3)
C19 C20 C21 118.2(3)
C19 C20 H20 120.9
C21 C20 H20 120.9
C20 C21 C16 120.1(3)
C20 C21 H21 119.9
C16 C21 H21 119.9
C15 N1 C16 120.0(2)
O1 N2 O2 123.0(3)
O1 N2 C19 118.2(3)
O2 N2 C19 118.7(3)

loop_
_geom_bond_atom_site_label_1
_geom_bond_atom_site_label_2
_geom_bond_distance
C1 C2 1.418(4)
C1 C14 1.428(4)
C1 C6 1.432(4)
C2 C3 1.352(4)
C2 H2 0.9300
C3 C4 1.394(5)
C3 H3 0.9300
C4 C5 1.344(5)
C4 H4 0.9300
C5 C6 1.430(4)
C5 H5 0.9300
C6 C7 1.379(4)
C7 C8 1.399(4)
C7 H7 0.9300
C8 C9 1.415(4)
C8 C13 1.430(4)
C9 C10 1.341(4)
C9 H9 0.9300
C10 C11 1.412(4)
C10 H10 0.9300
C11 C12 1.342(4)
C11 H11 0.9300
C12 C13 1.423(4)
C12 H12 0.9300
C13 C14 1.415(4)
C14 C15 1.471(4)
C15 N1 1.245(3)
C15 H15 0.9300
C16 C17 1.370(4)
C16 C21 1.393(4)
C16 N1 1.414(3)
C17 C18 1.367(4)
C17 H17 0.9300
C18 C19 1.361(4)
C18 H18 0.9300
C19 C20 1.364(4)
C19 N2 1.466(4)
C20 C21 1.385(4)
C20 H20 0.9300
C21 H21 0.9300
N2 O1 1.212(4)
N2 O2 1.216(4)

loop_
_geom_hbond_atom_site_label_D
_geom_hbond_atom_site_label_H
_geom_hbond_atom_site_label_A
_geom_hbond_site_symmetry_A
_geom_hbond_distance_DH
_geom_hbond_distance_HA
_geom_hbond_distance_DA
_geom_hbond_angle_DHA
C12 H12 N1 1 0.93 2.37 2.980(4) 123
C20 H20 Cg1 2_675 0.93 2.86 3.717(3) 154

loop_
_geom_torsion_atom_site_label_1
_geom_torsion_atom_site_label_2
_geom_torsion_atom_site_label_3
_geom_torsion_atom_site_label_4
_geom_torsion
C14 C1 C2 C3 -179.8(2)
C6 C1 C2 C3 -1.6(4)
C1 C2 C3 C4 0.1(5)
C2 C3 C4 C5 1.1(5)
C3 C4 C5 C6 -0.7(5)
C4 C5 C6 C7 177.4(3)
C4 C5 C6 C1 -0.8(4)
C2 C1 C6 C7 -176.3(2)
C14 C1 C6 C7 2.0(4)
C2 C1 C6 C5 2.0(4)
C14 C1 C6 C5 -179.8(2)
C5 C6 C7 C8 179.9(2)
C1 C6 C7 C8 -1.8(4)
C6 C7 C8 C9 -179.2(2)
C6 C7 C8 C13 0.0(4)
C7 C8 C9 C10 176.7(3)
C13 C8 C9 C10 -2.4(4)
C8 C9 C10 C11 0.4(4)
C9 C10 C11 C12 1.4(5)
C10 C11 C12 C13 -1.1(5)
C11 C12 C13 C14 -179.2(2)
C11 C12 C13 C8 -1.0(4)
C7 C8 C13 C14 1.8(4)
C9 C8 C13 C14 -179.0(2)
C7 C8 C13 C12 -176.5(2)
C9 C8 C13 C12 2.7(4)
C12 C13 C14 C1 176.5(2)
C8 C13 C14 C1 -1.7(4)
C12 C13 C14 C15 -4.1(4)
C8 C13 C14 C15 177.7(2)
C2 C1 C14 C13 177.9(2)
C6 C1 C14 C13 -0.2(4)
C2 C1 C14 C15 -1.5(4)
C6 C1 C14 C15 -179.6(2)
C13 C14 C15 N1 -28.3(4)
C1 C14 C15 N1 151.1(3)
C21 C16 C17 C18 2.0(5)
N1 C16 C17 C18 179.4(3)
C16 C17 C18 C19 -1.8(5)
C17 C18 C19 C20 1.2(5)
C17 C18 C19 N2 179.6(3)
C18 C19 C20 C21 -0.7(5)
N2 C19 C20 C21 -179.0(2)
C19 C20 C21 C16 0.8(4)
C17 C16 C21 C20 -1.4(4)
N1 C16 C21 C20 -178.6(2)
C14 C15 N1 C16 -179.1(2)
C17 C16 N1 C15 136.4(3)
C21 C16 N1 C15 -46.3(4)
C18 C19 N2 O1 176.6(3)
C20 C19 N2 O1 -4.9(5)
C18 C19 N2 O2 -6.7(5)
C20 C19 N2 O2 171.8(3)

loop_
_cod_related_entry_id
_cod_related_entry_database
_cod_related_entry_code
1 ChemSpider 546970
